data_4300119
loop_
_publ_author_name
'Jean-Pierre Costes'
'Fran\,coise Dahan'
'Arnaud Dupuis'
'Jean-Pierre Laurent'

_publ_contact_author
;
       Dr Jean-Pierre Costes
       Laboratoire de Chimie de Coordination du CNRS
       205 Route de Narbonne
       31077 Toulouse Cedex 4
       France
;
_publ_contact_author_email costes@lcc-toulouse.fr
_publ_contact_author_fax '(33) 0561553003'
_publ_contact_author_phone '(33) 0561333152'
_publ_section_title
;
Is Ferromagnetism an Intrinsic Property of the CuII/GdIIICouple? 1.
Structures and Magnetic Properties of Two Novel Dinuclear Complexes with a
\m-Phenolato-\m-Oximato (Cu,Gd) Core
;
_journal_name_full 'Inorganic Chemistry'
_journal_page_first 169
_journal_page_last 173
_journal_paper_doi 10.1021/ic990864p
_journal_volume 39
_journal_year 2000
_chemical_formula_sum 'C16 H25 Cu Gd N6 O14'
_chemical_formula_weight 746.21
_space_group_IT_number 14
_symmetry_cell_setting Monoclinic
_symmetry_space_group_name_Hall '-P 2yn'
_symmetry_space_group_name_H-M 'P 1 21/n 1'
_atom_sites_solution_hydrogens geom
_atom_sites_solution_primary direct
_atom_sites_solution_secondary difmap
_audit_creation_method SHELXL-97
_cell_angle_alpha 90.00
_cell_angle_beta 94.629(16)
_cell_angle_gamma 90.00
_cell_formula_units_Z 4
_cell_length_a 12.7246(16)
_cell_length_b 13.5691(17)
_cell_length_c 14.5310(19)
_cell_measurement_reflns_used 25
_cell_measurement_temperature 293(2)
_cell_measurement_theta_max 19.6
_cell_measurement_theta_min 12.0
_cell_volume 2500.8(6)
_computing_cell_refinement CAD4-EXPRESS
_computing_data_collection CAD4-EXPRESS
_computing_data_reduction 'MolEN (Fair, 1990)'
_computing_molecular_graphics 'ZORTEP (Zsolnai, 1996)'
_computing_structure_refinement 'SHELXL-97 (Sheldrick, 1997)'
_computing_structure_solution 'SHELXS-97 (Sheldrick, 1990)'
_diffrn_ambient_temperature 293(2)
_diffrn_measured_fraction_theta_full 0.994
_diffrn_measured_fraction_theta_max 0.994
_diffrn_measurement_device_type 'Enraf-Nonius CAD4'
_diffrn_measurement_method \w-2\q
_diffrn_radiation_monochromator graphite
_diffrn_radiation_source 'fine-focus sealed tube'
_diffrn_radiation_type MoK\a
_diffrn_radiation_wavelength 0.71073
_diffrn_reflns_av_R_equivalents 0.0151
_diffrn_reflns_av_sigmaI/netI 0.0250
_diffrn_reflns_limit_h_max 16
_diffrn_reflns_limit_h_min -16
_diffrn_reflns_limit_k_max 17
_diffrn_reflns_limit_k_min 0
_diffrn_reflns_limit_l_max 18
_diffrn_reflns_limit_l_min 0
_diffrn_reflns_number 5641
_diffrn_reflns_theta_full 27.00
_diffrn_reflns_theta_max 27.00
_diffrn_reflns_theta_min 2.05
_diffrn_standards_decay_% -0.8
_diffrn_standards_interval_time 120
_diffrn_standards_number 3
_exptl_absorpt_coefficient_mu 3.559
_exptl_absorpt_correction_T_max 0.9996
_exptl_absorpt_correction_T_min 0.5929
_exptl_absorpt_correction_type psi-scan
_exptl_crystal_colour Dark-red
_exptl_crystal_density_diffrn 1.982
_exptl_crystal_density_method 'not measured'
_exptl_crystal_description Plate
_exptl_crystal_F_000 1472
_exptl_crystal_size_max 0.50
_exptl_crystal_size_mid 0.45
_exptl_crystal_size_min 0.10
_refine_diff_density_max 0.809
_refine_diff_density_min -1.152
_refine_diff_density_rms 0.096
_refine_ls_extinction_method none
_refine_ls_goodness_of_fit_ref 1.157
_refine_ls_hydrogen_treatment mixed
_refine_ls_matrix_type full
_refine_ls_number_parameters 359
_refine_ls_number_reflns 5436
_refine_ls_number_restraints 0
_refine_ls_restrained_S_all 1.157
_refine_ls_R_factor_all 0.0364
_refine_ls_R_factor_gt 0.0279
_refine_ls_shift/su_max 0.004
_refine_ls_shift/su_mean 0.000
_refine_ls_structure_factor_coef Fsqd
_refine_ls_weighting_details 'w=1/[\s^2^(Fo^2^)+(0.0444P)^2^+0.0000P] where P=(Fo^2^+2Fc^2^)/3'
_refine_ls_weighting_scheme calc
_refine_ls_wR_factor_gt 0.0578
_refine_ls_wR_factor_ref 0.0608
_reflns_number_gt 4480
_reflns_number_total 5436
_reflns_threshold_expression >2sigma(I)
_cod_depositor_comments
;
The following automatic conversions were performed:

'_exptl_absorpt_correction_type' tag value 'Psi-scans' was replaced
with 'psi-scan' value as specified in the replacement file
'/home/robertas/cod-tools/perl-scripts/inputs/replacement_values.lst'.

Automatic conversion script
Id: cif_fix_values 3143 2015-03-26 13:38:13Z robertas 

The following automatic conversions were performed:

'_refine_ls_weighting_scheme' value 'calc
w=1/[\s^2^(Fo^2^)+(0.0444P)^2^+0.0000P] where P=(Fo^2^+2Fc^2^)/3' was
changed to 'calc'. New tag '_refine_ls_weighting_details' was
created. The value of the new tag was set to
'w=1/[\s^2^(Fo^2^)+(0.0444P)^2^+0.0000P] where P=(Fo^2^+2Fc^2^)/3'.

Automatic conversion script
Id: cif_fix_values 3143 2015-03-26 13:38:13Z robertas 
;
_cod_database_code 4300119

loop_
_symmetry_equiv_pos_as_xyz
'x, y, z'
'x+1/2, -y+1/2, z+1/2'
'-x, -y, -z'
'-x-1/2, y-1/2, -z-1/2'

loop_
_atom_site_label
_atom_site_type_symbol
_atom_site_fract_x
_atom_site_fract_y
_atom_site_fract_z
_atom_site_U_iso_or_equiv
_atom_site_adp_type
_atom_site_occupancy
_atom_site_calc_flag
_atom_site_refinement_flags
_atom_site_disorder_assembly
_atom_site_disorder_group
Gd Gd 0.532842(12) 0.141771(11) 0.333468(11) 0.02816(7) Uani 1 d . . .
Cu Cu 0.27019(3) 0.20116(3) 0.39531(3) 0.03352(11) Uani 1 d . . .
O1 O 0.40220(18) 0.25861(16) 0.36629(16) 0.0314(5) Uani 1 d . . .
C1 C 0.4192(3) 0.3562(2) 0.3727(2) 0.0278(7) Uani 1 d . . .
C2 C 0.5247(3) 0.3876(3) 0.3740(2) 0.0298(7) Uani 1 d . . .
C3 C 0.5526(3) 0.4863(3) 0.3775(3) 0.0420(9) Uani 1 d . . .
H3 H 0.6230 0.5048 0.3776 0.046 Uiso 1 calc R . .
C4 C 0.4739(3) 0.5578(3) 0.3808(3) 0.0446(9) Uani 1 d . . .
H4 H 0.4916 0.6243 0.3843 0.049 Uiso 1 calc R . .
C5 C 0.3702(3) 0.5292(3) 0.3789(3) 0.0384(8) Uani 1 d . . .
H5 H 0.3178 0.5769 0.3791 0.042 Uiso 1 calc R . .
C6 C 0.3417(3) 0.4283(2) 0.3766(2) 0.0352(8) Uani 1 d . . .
C7 C 0.2299(3) 0.4088(3) 0.3762(2) 0.0339(7) Uani 1 d . . .
H7 H 0.1844 0.4625 0.3712 0.037 Uiso 1 calc R . .
O2 O 0.59760(19) 0.31172(18) 0.37061(18) 0.0366(6) Uani 1 d . . .
C8 C 0.7083(3) 0.3396(3) 0.3825(4) 0.0656(15) Uani 1 d . . .
H8A H 0.7514 0.2819 0.3787 0.072 Uiso 1 calc R . .
H8B H 0.7229 0.3700 0.4418 0.072 Uiso 1 calc R . .
H8C H 0.7237 0.3852 0.3350 0.072 Uiso 1 calc R . .
N1 N 0.1885(2) 0.3218(2) 0.3824(2) 0.0348(6) Uani 1 d . . .
C9 C 0.0707(3) 0.3083(3) 0.3774(3) 0.0443(9) Uani 1 d . . .
C10 C 0.0508(3) 0.2100(2) 0.4260(3) 0.0415(9) Uani 1 d . . .
H10A H 0.0518 0.2199 0.4921 0.046 Uiso 1 calc R . .
H10B H -0.0176 0.1837 0.4041 0.046 Uiso 1 calc R . .
C11 C 0.0329(4) 0.3026(4) 0.2755(3) 0.0620(13) Uani 1 d . . .
H11A H 0.0675 0.2488 0.2474 0.068 Uiso 1 calc R . .
H11B H 0.0494 0.3631 0.2456 0.068 Uiso 1 calc R . .
H11C H -0.0419 0.2923 0.2692 0.068 Uiso 1 calc R . .
C12 C 0.0162(3) 0.3902(3) 0.4249(3) 0.0540(11) Uani 1 d . . .
H12A H 0.0423 0.3927 0.4887 0.059 Uiso 1 calc R . .
H12B H -0.0584 0.3781 0.4205 0.059 Uiso 1 calc R . .
H12C H 0.0299 0.4518 0.3958 0.059 Uiso 1 calc R . .
N2 N 0.1350(2) 0.1410(2) 0.4046(2) 0.0369(7) Uani 1 d . . .
C13 C 0.1283(3) 0.0486(3) 0.3875(2) 0.0317(7) Uani 1 d . . .
C14 C 0.2323(3) 0.0012(2) 0.3752(2) 0.0314(7) Uani 1 d . . .
C15 C 0.0299(3) -0.0107(3) 0.3803(3) 0.0490(10) Uani 1 d . . .
H15A H -0.0290 0.0309 0.3907 0.054 Uiso 1 calc R . .
H15B H 0.0352 -0.0622 0.4258 0.054 Uiso 1 calc R . .
H15C H 0.0197 -0.0393 0.3198 0.054 Uiso 1 calc R . .
C16 C 0.2396(3) -0.1080(3) 0.3625(3) 0.0405(9) Uani 1 d . . .
H16A H 0.3113 -0.1259 0.3549 0.045 Uiso 1 calc R . .
H16B H 0.1957 -0.1273 0.3087 0.045 Uiso 1 calc R . .
H16C H 0.2163 -0.1408 0.4158 0.045 Uiso 1 calc R . .
N3 N 0.3106(2) 0.0603(2) 0.3801(2) 0.0314(6) Uani 1 d . . .
O3 O 0.40849(19) 0.02471(17) 0.37611(18) 0.0374(6) Uani 1 d . . .
O4 O 0.3352(2) 0.2219(2) 0.5531(2) 0.0485(7) Uani 1 d . . .
H41 H 0.303(3) 0.166(2) 0.574(3) 0.051(13) Uiso 1 d . . .
H42 H 0.305(4) 0.280(3) 0.577(3) 0.061(14) Uiso 1 d . . .
O5 O 0.5365(2) 0.1506(2) 0.50411(19) 0.0415(6) Uani 1 d . . .
H51 H 0.478(3) 0.189(3) 0.520(4) 0.065(15) Uiso 1 d . . .
H52 H 0.544(3) 0.094(2) 0.540(3) 0.069(15) Uiso 1 d . . .
O6 O 0.6158(2) -0.0179(2) 0.3836(2) 0.0470(7) Uani 1 d . . .
O7 O 0.7226(2) 0.1050(2) 0.3933(2) 0.0503(7) Uani 1 d . . .
N4 N 0.7092(3) 0.0131(3) 0.3933(2) 0.0463(8) Uani 1 d . . .
O8 O 0.7849(2) -0.0445(3) 0.4023(3) 0.0726(11) Uani 1 d . . .
O9 O 0.4839(2) 0.2408(2) 0.18374(19) 0.0457(7) Uani 1 d . . .
O10 O 0.3941(2) 0.1106(2) 0.20865(19) 0.0434(6) Uani 1 d . . .
N5 N 0.4116(3) 0.1807(3) 0.1544(2) 0.0442(8) Uani 1 d . . .
O11 O 0.3623(3) 0.1908(3) 0.0802(2) 0.0674(10) Uani 1 d . . .
O12 O 0.6833(3) 0.2018(2) 0.2212(2) 0.0636(9) Uani 1 d . . .
O13 O 0.6151(2) 0.0589(2) 0.2051(2) 0.0498(7) Uani 1 d . . .
N6 N 0.6797(3) 0.1214(3) 0.1808(2) 0.0433(8) Uani 1 d . . .
O14 O 0.7206(2) 0.1089(3) 0.1069(2) 0.0576(8) Uani 1 d . . .

loop_
_atom_site_aniso_label
_atom_site_aniso_U_11
_atom_site_aniso_U_22
_atom_site_aniso_U_33
_atom_site_aniso_U_23
_atom_site_aniso_U_13
_atom_site_aniso_U_12
Gd 0.03284(10) 0.02393(9) 0.02681(10) 0.00069(6) -0.00320(6) -0.00169(6)
Cu 0.0355(2) 0.0230(2) 0.0416(3) 0.00186(17) 0.00040(18) -0.00129(16)
O1 0.0381(12) 0.0223(11) 0.0336(13) -0.0008(10) 0.0015(10) 0.0001(9)
C1 0.0369(17) 0.0215(14) 0.0242(16) 0.0003(12) -0.0031(13) -0.0035(12)
C2 0.0348(17) 0.0334(17) 0.0208(16) 0.0021(13) 0.0001(13) -0.0046(14)
C3 0.049(2) 0.0309(18) 0.044(2) -0.0009(16) -0.0080(17) -0.0153(16)
C4 0.055(2) 0.0255(18) 0.053(3) -0.0060(16) 0.0007(19) -0.0056(16)
C5 0.047(2) 0.0239(17) 0.044(2) 0.0030(15) 0.0057(17) 0.0013(15)
C6 0.051(2) 0.0227(15) 0.0304(18) 0.0019(13) -0.0074(15) -0.0046(14)
C7 0.0413(18) 0.0300(17) 0.0303(18) 0.0035(14) 0.0017(14) 0.0062(15)
O2 0.0346(12) 0.0319(13) 0.0421(15) -0.0021(11) -0.0032(11) -0.0060(10)
C8 0.045(2) 0.047(2) 0.101(4) -0.018(3) -0.016(3) -0.010(2)
N1 0.0489(17) 0.0288(14) 0.0268(15) -0.0013(12) 0.0034(13) 0.0019(13)
C9 0.051(2) 0.038(2) 0.042(2) 0.0099(17) -0.0093(18) -0.0062(17)
C10 0.0318(17) 0.0326(18) 0.061(3) 0.0073(17) 0.0086(17) 0.0009(15)
C11 0.057(3) 0.089(4) 0.038(2) 0.008(2) -0.008(2) 0.004(3)
C12 0.054(2) 0.041(2) 0.068(3) 0.010(2) 0.011(2) 0.0101(19)
N2 0.0304(14) 0.0319(16) 0.0478(19) 0.0029(13) -0.0013(13) 0.0005(11)
C13 0.0317(16) 0.0385(18) 0.0251(17) 0.0043(14) 0.0033(13) -0.0073(14)
C14 0.0410(18) 0.0287(17) 0.0240(16) -0.0007(13) -0.0003(14) -0.0024(14)
C15 0.0360(19) 0.044(2) 0.066(3) -0.006(2) 0.0020(18) -0.0182(17)
C16 0.049(2) 0.0280(17) 0.043(2) -0.0018(15) -0.0074(17) -0.0050(16)
N3 0.0407(15) 0.0246(13) 0.0277(15) -0.0013(11) -0.0048(12) 0.0042(12)
O3 0.0398(13) 0.0293(12) 0.0425(15) 0.0038(11) 0.0003(11) 0.0001(10)
O4 0.0637(18) 0.0469(17) 0.0358(15) 0.0067(13) 0.0099(13) -0.0004(15)
O5 0.0475(15) 0.0429(15) 0.0331(14) 0.0030(12) -0.0026(12) 0.0052(12)
O6 0.0421(14) 0.0435(15) 0.0552(18) 0.0192(14) 0.0025(13) 0.0020(12)
O7 0.0396(14) 0.0547(17) 0.0547(19) 0.0037(15) -0.0079(13) -0.0059(13)
N4 0.0481(19) 0.051(2) 0.0391(19) 0.0145(16) 0.0004(15) -0.0043(16)
O8 0.0539(18) 0.072(2) 0.091(3) 0.034(2) -0.0007(18) 0.0241(17)
O9 0.0536(16) 0.0395(15) 0.0438(16) 0.0034(12) 0.0031(13) -0.0015(12)
O10 0.0545(16) 0.0401(14) 0.0343(15) -0.0027(12) -0.0043(12) -0.0059(12)
N5 0.056(2) 0.0451(18) 0.0295(17) -0.0059(15) -0.0061(15) 0.0113(16)
O11 0.089(2) 0.073(2) 0.0354(17) -0.0069(15) -0.0203(16) 0.0254(19)
O12 0.080(2) 0.0536(19) 0.056(2) -0.0099(16) 0.0001(17) -0.0031(17)
O13 0.0589(17) 0.0456(16) 0.0454(17) 0.0056(13) 0.0067(14) -0.0035(14)
N6 0.0445(18) 0.0484(19) 0.0368(18) 0.0124(15) 0.0015(14) 0.0096(15)
O14 0.0598(18) 0.069(2) 0.0480(19) 0.0111(16) 0.0272(15) 0.0188(16)

loop_
_atom_type_symbol
_atom_type_description
_atom_type_scat_dispersion_real
_atom_type_scat_dispersion_imag
_atom_type_scat_source
C C 0.0033 0.0016 'International Tables Vol C Tables 4.2.6.8 and 6.1.1.4'
H H 0.0000 0.0000 'International Tables Vol C Tables 4.2.6.8 and 6.1.1.4'
N N 0.0061 0.0033 'International Tables Vol C Tables 4.2.6.8 and 6.1.1.4'
O O 0.0106 0.0060 'International Tables Vol C Tables 4.2.6.8 and 6.1.1.4'
Cu Cu 0.3201 1.2651 'International Tables Vol C Tables 4.2.6.8 and 6.1.1.4'
Gd Gd -0.1653 3.9035 'International Tables Vol C Tables 4.2.6.8 and 6.1.1.4'

loop_
_geom_angle_atom_site_label_1
_geom_angle_atom_site_label_2
_geom_angle_atom_site_label_3
_geom_angle
_geom_angle_site_symmetry_1
_geom_angle_site_symmetry_3
_geom_angle_publ_flag
O3 Gd O1 84.35(8) . . ?
O3 Gd O10 67.77(9) . . ?
O1 Gd O10 77.92(9) . . ?
O3 Gd O5 74.26(9) . . ?
O1 Gd O5 73.96(9) . . ?
O10 Gd O5 134.35(9) . . ?
O3 Gd O13 103.00(9) . . ?
O1 Gd O13 143.01(9) . . ?
O10 Gd O13 71.91(9) . . ?
O5 Gd O13 143.03(9) . . ?
O3 Gd O2 141.50(9) . . ?
O1 Gd O2 64.10(8) . . ?
O10 Gd O2 121.54(8) . . ?
O5 Gd O2 76.09(9) . . ?
O13 Gd O2 115.45(9) . . ?
O3 Gd O6 67.37(8) . . ?
O1 Gd O6 143.97(9) . . ?
O10 Gd O6 109.09(9) . . ?
O5 Gd O6 77.07(9) . . ?
O13 Gd O6 68.39(10) . . ?
O2 Gd O6 128.02(9) . . ?
O3 Gd O7 114.57(9) . . ?
O1 Gd O7 136.20(9) . . ?
O10 Gd O7 145.14(10) . . ?
O5 Gd O7 74.19(10) . . ?
O13 Gd O7 73.87(10) . . ?
O2 Gd O7 79.60(9) . . ?
O6 Gd O7 50.46(9) . . ?
O3 Gd O9 116.67(9) . . ?
O1 Gd O9 72.39(9) . . ?
O10 Gd O9 50.30(9) . . ?
O5 Gd O9 143.04(9) . . ?
O13 Gd O9 71.99(9) . . ?
O2 Gd O9 75.82(8) . . ?
O6 Gd O9 139.80(9) . . ?
O7 Gd O9 123.02(9) . . ?
O3 Gd O12 150.77(9) . . ?
O1 Gd O12 117.12(9) . . ?
O10 Gd O12 96.12(9) . . ?
O5 Gd O12 128.62(9) . . ?
O13 Gd O12 47.84(9) . . ?
O2 Gd O12 67.60(9) . . ?
O6 Gd O12 97.64(9) . . ?
O7 Gd O12 64.70(10) . . ?
O9 Gd O12 58.49(9) . . ?
N2 Cu O1 171.40(13) . . ?
N2 Cu N1 83.66(13) . . ?
O1 Cu N1 96.14(11) . . ?
N2 Cu N3 80.84(12) . . ?
O1 Cu N3 97.25(11) . . ?
N1 Cu N3 159.74(12) . . ?
N2 Cu O4 103.03(13) . . ?
O1 Cu O4 85.53(10) . . ?
N1 Cu O4 97.72(11) . . ?
N3 Cu O4 98.42(11) . . ?
C1 O1 Cu 121.4(2) . . ?
C1 O1 Gd 124.1(2) . . ?
Cu O1 Gd 114.23(10) . . ?
O1 C1 C6 125.7(3) . . ?
O1 C1 C2 116.6(3) . . ?
C6 C1 C2 117.6(3) . . ?
C3 C2 O2 123.2(3) . . ?
C3 C2 C1 122.4(3) . . ?
O2 C2 C1 114.4(3) . . ?
C2 C3 C4 119.3(3) . . ?
C2 C3 H3 120.3 . . ?
C4 C3 H3 120.3 . . ?
C5 C4 C3 119.5(3) . . ?
C5 C4 H4 120.2 . . ?
C3 C4 H4 120.2 . . ?
C4 C5 C6 121.2(3) . . ?
C4 C5 H5 119.4 . . ?
C6 C5 H5 119.4 . . ?
C1 C6 C5 119.9(3) . . ?
C1 C6 C7 124.8(3) . . ?
C5 C6 C7 115.3(3) . . ?
N1 C7 C6 124.8(3) . . ?
N1 C7 H7 117.6 . . ?
C6 C7 H7 117.6 . . ?
C2 O2 C8 116.5(3) . . ?
C2 O2 Gd 118.90(19) . . ?
C8 O2 Gd 124.5(2) . . ?
O2 C8 H8A 109.5 . . ?
O2 C8 H8B 109.5 . . ?
H8A C8 H8B 109.5 . . ?
O2 C8 H8C 109.5 . . ?
H8A C8 H8C 109.5 . . ?
H8B C8 H8C 109.5 . . ?
C7 N1 C9 121.0(3) . . ?
C7 N1 Cu 123.8(3) . . ?
C9 N1 Cu 115.2(2) . . ?
C12 C9 N1 112.4(3) . . ?
C12 C9 C11 111.3(4) . . ?
N1 C9 C11 106.8(3) . . ?
C12 C9 C10 109.2(3) . . ?
N1 C9 C10 106.4(3) . . ?
C11 C9 C10 110.6(3) . . ?
N2 C10 C9 107.7(3) . . ?
N2 C10 H10A 110.2 . . ?
C9 C10 H10A 110.2 . . ?
N2 C10 H10B 110.2 . . ?
C9 C10 H10B 110.2 . . ?
H10A C10 H10B 108.5 . . ?
C9 C11 H11A 109.5 . . ?
C9 C11 H11B 109.5 . . ?
H11A C11 H11B 109.5 . . ?
C9 C11 H11C 109.5 . . ?
H11A C11 H11C 109.5 . . ?
H11B C11 H11C 109.5 . . ?
C9 C12 H12A 109.5 . . ?
C9 C12 H12B 109.5 . . ?
H12A C12 H12B 109.5 . . ?
C9 C12 H12C 109.5 . . ?
H12A C12 H12C 109.5 . . ?
H12B C12 H12C 109.5 . . ?
C13 N2 C10 128.6(3) . . ?
C13 N2 Cu 116.7(3) . . ?
C10 N2 Cu 114.6(2) . . ?
N2 C13 C15 126.0(3) . . ?
N2 C13 C14 113.5(3) . . ?
C15 C13 C14 120.5(3) . . ?
N3 C14 C13 114.7(3) . . ?
N3 C14 C16 125.0(3) . . ?
C13 C14 C16 120.3(3) . . ?
C13 C15 H15A 109.5 . . ?
C13 C15 H15B 109.5 . . ?
H15A C15 H15B 109.5 . . ?
C13 C15 H15C 109.5 . . ?
H15A C15 H15C 109.5 . . ?
H15B C15 H15C 109.5 . . ?
C14 C16 H16A 109.5 . . ?
C14 C16 H16B 109.5 . . ?
H16A C16 H16B 109.5 . . ?
C14 C16 H16C 109.5 . . ?
H16A C16 H16C 109.5 . . ?
H16B C16 H16C 109.5 . . ?
C14 N3 O3 119.6(3) . . ?
C14 N3 Cu 113.6(2) . . ?
O3 N3 Cu 126.7(2) . . ?
N3 O3 Gd 114.45(18) . . ?
Cu O4 H41 95(3) . . ?
Cu O4 H42 109(3) . . ?
H41 O4 H42 111(4) . . ?
Gd O5 H51 108(3) . . ?
Gd O5 H52 121(2) . . ?
H51 O5 H52 112(4) . . ?
N4 O6 Gd 96.6(2) . . ?
N4 O7 Gd 94.0(2) . . ?
O8 N4 O6 121.3(4) . . ?
O8 N4 O7 121.4(4) . . ?
O6 N4 O7 117.3(3) . . ?
N5 O9 Gd 93.9(2) . . ?
N5 O10 Gd 100.2(2) . . ?
O11 N5 O10 122.3(4) . . ?
O11 N5 O9 122.2(4) . . ?
O10 N5 O9 115.5(3) . . ?
N6 O12 Gd 91.1(2) . . ?
N6 O13 Gd 103.4(2) . . ?
O12 N6 O14 121.9(4) . . ?
O12 N6 O13 117.6(4) . . ?
O14 N6 O13 118.8(4) . . ?

loop_
_geom_bond_atom_site_label_1
_geom_bond_atom_site_label_2
_geom_bond_distance
_geom_bond_site_symmetry_2
_geom_bond_publ_flag
Gd O3 2.360(2) . ?
Gd O1 2.373(2) . ?
Gd O10 2.464(3) . ?
Gd O5 2.479(3) . ?
Gd O13 2.481(3) . ?
Gd O2 2.493(2) . ?
Gd O6 2.493(3) . ?
Gd O7 2.549(3) . ?
Gd O9 2.590(3) . ?
Gd O12 2.738(4) . ?
Cu N2 1.919(3) . ?
Cu O1 1.929(2) . ?
Cu N1 1.941(3) . ?
Cu N3 1.996(3) . ?
Cu O4 2.391(3) . ?
O1 C1 1.344(4) . ?
C1 C6 1.394(5) . ?
C1 C2 1.407(5) . ?
C2 C3 1.385(5) . ?
C2 O2 1.390(4) . ?
C3 C4 1.398(5) . ?
C3 H3 0.9300 . ?
C4 C5 1.373(5) . ?
C4 H4 0.9300 . ?
C5 C6 1.416(5) . ?
C5 H5 0.9300 . ?
C6 C7 1.446(5) . ?
C7 N1 1.298(5) . ?
C7 H7 0.9300 . ?
O2 C8 1.455(5) . ?
C8 H8A 0.9600 . ?
C8 H8B 0.9600 . ?
C8 H8C 0.9600 . ?
N1 C9 1.506(5) . ?
C9 C12 1.506(6) . ?
C9 C11 1.520(6) . ?
C9 C10 1.541(5) . ?
C10 N2 1.475(5) . ?
C10 H10A 0.9700 . ?
C10 H10B 0.9700 . ?
C11 H11A 0.9600 . ?
C11 H11B 0.9600 . ?
C11 H11C 0.9600 . ?
C12 H12A 0.9600 . ?
C12 H12B 0.9600 . ?
C12 H12C 0.9600 . ?
N2 C13 1.280(4) . ?
C13 C15 1.485(4) . ?
C13 C14 1.496(5) . ?
C14 N3 1.276(4) . ?
C14 C16 1.497(5) . ?
C15 H15A 0.9600 . ?
C15 H15B 0.9600 . ?
C15 H15C 0.9600 . ?
C16 H16A 0.9600 . ?
C16 H16B 0.9600 . ?
C16 H16C 0.9600 . ?
N3 O3 1.341(4) . ?
O4 H41 0.93(4) . ?
O4 H42 0.95(4) . ?
O5 H51 0.95(4) . ?
O5 H52 0.93(3) . ?
O6 N4 1.259(4) . ?
O7 N4 1.259(5) . ?
N4 O8 1.239(4) . ?
O9 N5 1.276(4) . ?
O10 N5 1.267(4) . ?
N5 O11 1.210(4) . ?
O12 N6 1.238(4) . ?
O13 N6 1.251(4) . ?
N6 O14 1.242(4) . ?

loop_
_geom_hbond_atom_site_label_D
_geom_hbond_atom_site_label_H
_geom_hbond_atom_site_label_A
_geom_hbond_distance_DH
_geom_hbond_distance_HA
_geom_hbond_distance_DA
_geom_hbond_angle_DHA
_geom_hbond_site_symmetry_A
O4 H41 O8 0.93(4) 2.03(4) 2.951(5) 170(4) 3_656
O4 H41 O6 0.93(4) 2.32(3) 2.967(4) 127(3) 3_656
O4 H42 O14 0.95(4) 1.92(4) 2.862(5) 168(4) 2_455
O5 H51 O4 0.95(4) 1.97(4) 2.881(4) 160(4) .
O5 H52 O3 0.93(3) 2.08(4) 2.997(4) 169(3) 3_656

loop_
_geom_torsion_atom_site_label_1
_geom_torsion_atom_site_label_2
_geom_torsion_atom_site_label_3
_geom_torsion_atom_site_label_4
_geom_torsion
_geom_torsion_site_symmetry_1
_geom_torsion_site_symmetry_2
_geom_torsion_site_symmetry_3
_geom_torsion_site_symmetry_4
_geom_torsion_publ_flag
Gd O1 Cu N3 -1.01(13) . . . . ?
O1 Cu N3 O3 15.2(3) . . . . ?
Cu N3 O3 Gd -21.6(3) . . . . ?
N3 O3 Gd O1 14.7(2) . . . . ?
O3 Gd O1 Cu -5.64(11) . . . . ?
